data_2231397
loop_
_publ_author_name
'Zhang, Jian-qiang'
'He, Qiu'
'Jiang, Qianghua'
'Mu, Haipin'
'Wan, Rong'

_publ_section_title
;
 5-(4-Bromo-2-nitrophenyl)-1,3,4-thiadiazol-2-amine
;
_journal_coeditor_code BH2371
_journal_issue 9
_journal_name_full 'Acta Crystallographica Section E'
_journal_page_first o2255
_journal_paper_doi 10.1107/S1600536811030868
_journal_volume 67
_journal_year 2011
_chemical_formula_iupac 'C8 H5 Br N4 O2 S'
_chemical_formula_moiety 'C8 H5 Br N4 O2 S'
_chemical_formula_sum 'C8 H5 Br N4 O2 S'
_chemical_formula_weight 301.13
_chemical_melting_point 506
_chemical_name_systematic
;
5-(4-Bromo-2-nitrophenyl)-1,3,4-thiadiazol-2-amine
;
_space_group_IT_number 14
_symmetry_cell_setting monoclinic
_symmetry_space_group_name_Hall '-P 2ybc'
_symmetry_space_group_name_H-M 'P 1 21/c 1'
_atom_sites_solution_hydrogens geom
_atom_sites_solution_primary direct
_atom_sites_solution_secondary difmap
_audit_creation_method SHELXL-97
_cell_angle_alpha 90.00
_cell_angle_beta 113.08(3)
_cell_angle_gamma 90.00
_cell_formula_units_Z 4
_cell_length_a 11.231(2)
_cell_length_b 9.2580(19)
_cell_length_c 10.868(2)
_cell_measurement_reflns_used 25
_cell_measurement_temperature 293(2)
_cell_measurement_theta_max 13
_cell_measurement_theta_min 10
_cell_volume 1039.6(4)
_computing_cell_refinement 'CAD-4 EXPRESS (Enraf--Nonius, 1989)'
_computing_data_collection 'CAD-4 EXPRESS (Enraf--Nonius, 1989)'
_computing_data_reduction 'XCAD4 (Harms & Wocadlo,1995)'
_computing_molecular_graphics 'SHELXTL (Sheldrick, 2008)'
_computing_publication_material 'SHELXL97 (Sheldrick, 2008)'
_computing_structure_refinement 'SHELXL97 (Sheldrick, 2008)'
_computing_structure_solution 'SHELXS97 (Sheldrick, 2008)'
_diffrn_ambient_temperature 293(2)
_diffrn_measured_fraction_theta_full 0.996
_diffrn_measured_fraction_theta_max 0.996
_diffrn_measurement_device_type 'Enraf--Nonius CAD-4'
_diffrn_measurement_method \w/2\q
_diffrn_radiation_monochromator graphite
_diffrn_radiation_source 'fine-focus sealed tube'
_diffrn_radiation_type MoK\a
_diffrn_radiation_wavelength 0.71073
_diffrn_reflns_av_R_equivalents 0.1160
_diffrn_reflns_av_sigmaI/netI 0.1468
_diffrn_reflns_limit_h_max 12
_diffrn_reflns_limit_h_min -13
_diffrn_reflns_limit_k_max 11
_diffrn_reflns_limit_k_min -11
_diffrn_reflns_limit_l_max 13
_diffrn_reflns_limit_l_min 0
_diffrn_reflns_number 3909
_diffrn_reflns_theta_full 25.41
_diffrn_reflns_theta_max 25.41
_diffrn_reflns_theta_min 1.97
_diffrn_standards_decay_% 1
_diffrn_standards_interval_count 200
_diffrn_standards_interval_time 2
_diffrn_standards_number 3
_exptl_absorpt_coefficient_mu 4.144
_exptl_absorpt_correction_T_max 0.6820
_exptl_absorpt_correction_T_min 0.4912
_exptl_absorpt_correction_type psi-scan
_exptl_absorpt_process_details '(North <i>et al.</i>, 1968)'
_exptl_crystal_colour yellow
_exptl_crystal_density_diffrn 1.924
_exptl_crystal_density_method 'not measured'
_exptl_crystal_description block
_exptl_crystal_F_000 592
_exptl_crystal_size_max 0.20
_exptl_crystal_size_mid 0.10
_exptl_crystal_size_min 0.10
_refine_diff_density_max 0.550
_refine_diff_density_min -0.972
_refine_ls_extinction_coef 0.0114(8)
_refine_ls_extinction_expression Fc^*^=kFc[1+0.001xFc^2^\l^3^/sin(2\q)]^-1/4^
_refine_ls_extinction_method 'SHELXL97 (Sheldrick, 2008)'
_refine_ls_goodness_of_fit_ref 1.007
_refine_ls_hydrogen_treatment mixed
_refine_ls_matrix_type full
_refine_ls_number_constraints 0
_refine_ls_number_parameters 152
_refine_ls_number_reflns 1920
_refine_ls_number_restraints 0
_refine_ls_restrained_S_all 1.007
_refine_ls_R_factor_all 0.0735
_refine_ls_R_factor_gt 0.0488
_refine_ls_shift/su_max 0.000
_refine_ls_shift/su_mean 0.000
_refine_ls_structure_factor_coef Fsqd
_refine_ls_weighting_details 'calc w=1/[\s^2^(Fo^2^)+(0.0250P)^2^] where P=(Fo^2^+2Fc^2^)/3'
_refine_ls_weighting_scheme calc
_refine_ls_wR_factor_gt 0.0924
_refine_ls_wR_factor_ref 0.1038
_reflns_number_gt 1409
_reflns_number_total 1920
_reflns_threshold_expression I>2\s(I)
_cod_data_source_file bh2371.cif
_cod_data_source_block I
_cod_original_sg_symbol_H-M 'P 21/c'
_cod_database_code 2231397
_cod_database_fobs_code 2231397

loop_
_symmetry_equiv_pos_as_xyz
'x, y, z'
'-x, 1/2+y, 1/2-z'
'-x, -y, -z'
'x, 1/2-y, 1/2+z'

loop_
_atom_site_type_symbol
_atom_site_label
_atom_site_fract_x
_atom_site_fract_y
_atom_site_fract_z
_atom_site_U_iso_or_equiv
_atom_site_adp_type
_atom_site_calc_flag
_atom_site_refinement_flags
_atom_site_occupancy
_atom_site_symmetry_multiplicity
Br Br 0.11486(5) 0.01063(5) 0.19612(6) 0.0512(2) Uani d . 1 1
S S 0.34305(13) 0.66328(12) 0.58298(11) 0.0389(3) Uani d . 1 1
C C1 0.2933(5) 0.3456(5) 0.4493(4) 0.0398(11) Uani d . 1 1
H H1A 0.3437 0.3551 0.5402 0.048 Uiso calc R 1 1
N N1 0.1367(4) 0.5710(4) 0.1441(4) 0.0370(9) Uani d . 1 1
O O1 0.1374(4) 0.5588(4) 0.0330(3) 0.0585(10) Uani d . 1 1
O O2 0.0937(3) 0.6740(3) 0.1818(3) 0.0517(10) Uani d . 1 1
N N2 0.3728(4) 0.6948(4) 0.3620(3) 0.0357(9) Uani d . 1 1
C C2 0.2492(5) 0.2112(5) 0.3991(5) 0.0418(12) Uani d . 1 1
H H2B 0.2717 0.1308 0.4549 0.050 Uiso calc R 1 1
N N3 0.4262(4) 0.8176(4) 0.4373(3) 0.0339(9) Uani d . 1 1
C C3 0.1724(4) 0.1958(4) 0.2670(5) 0.0360(10) Uani d . 1 1
C C4 0.1413(5) 0.3137(5) 0.1816(4) 0.0339(11) Uani d . 1 1
H H4A 0.0920 0.3029 0.0907 0.041 Uiso calc R 1 1
N N4 0.4674(5) 0.9189(5) 0.6472(4) 0.0460(12) Uani d . 1 1
H H4B 0.486(6) 0.996(7) 0.630(6) 0.055 Uiso d . 1 1
H H4C 0.446(5) 0.910(6) 0.709(6) 0.055 Uiso d . 1 1
C C5 0.1853(4) 0.4459(5) 0.2350(4) 0.0331(10) Uani d . 1 1
C C6 0.2654(4) 0.4671(4) 0.3696(4) 0.0283(9) Uani d . 1 1
C C7 0.3245(4) 0.6062(5) 0.4235(4) 0.0303(9) Uani d . 1 1
C C8 0.4186(4) 0.8148(4) 0.5534(4) 0.0318(10) Uani d . 1 1

loop_
_atom_site_aniso_label
_atom_site_aniso_U_11
_atom_site_aniso_U_22
_atom_site_aniso_U_33
_atom_site_aniso_U_12
_atom_site_aniso_U_13
_atom_site_aniso_U_23
Br 0.0612(3) 0.0292(3) 0.0646(4) -0.0078(3) 0.0262(3) -0.0142(2)
S 0.0593(7) 0.0333(6) 0.0300(5) -0.0143(6) 0.0240(5) -0.0042(5)
C1 0.045(3) 0.037(2) 0.031(2) 0.001(2) 0.008(2) 0.000(2)
N1 0.037(2) 0.036(2) 0.031(2) 0.001(2) 0.0059(17) 0.0040(17)
O1 0.073(2) 0.056(2) 0.0359(18) -0.001(2) 0.0100(17) 0.0107(18)
O2 0.060(2) 0.0277(16) 0.057(2) 0.0082(18) 0.0115(19) 0.0035(16)
N2 0.047(2) 0.0326(17) 0.0289(18) -0.010(2) 0.0163(17) -0.0061(16)
C2 0.046(3) 0.026(2) 0.044(3) -0.003(2) 0.008(2) 0.005(2)
N3 0.045(2) 0.0318(18) 0.0267(18) -0.0118(19) 0.0163(17) -0.0039(15)
C3 0.034(2) 0.0213(18) 0.053(3) -0.005(2) 0.017(2) -0.009(2)
C4 0.039(3) 0.031(2) 0.028(2) -0.002(2) 0.0086(19) -0.0053(18)
N4 0.076(3) 0.036(2) 0.033(2) -0.023(2) 0.028(2) -0.0124(19)
C5 0.034(2) 0.0246(18) 0.035(2) -0.001(2) 0.007(2) -0.0030(19)
C6 0.034(2) 0.0274(19) 0.0261(19) -0.005(2) 0.0140(17) -0.0026(17)
C7 0.034(2) 0.031(2) 0.028(2) -0.004(2) 0.0140(19) -0.0012(18)
C8 0.035(2) 0.027(2) 0.031(2) -0.007(2) 0.0109(19) -0.0013(18)

loop_
_atom_type_symbol
_atom_type_description
_atom_type_scat_dispersion_real
_atom_type_scat_dispersion_imag
_atom_type_scat_source
C C 0.0033 0.0016 'International Tables Vol C Tables 4.2.6.8 and 6.1.1.4'
H H 0.0000 0.0000 'International Tables Vol C Tables 4.2.6.8 and 6.1.1.4'
N N 0.0061 0.0033 'International Tables Vol C Tables 4.2.6.8 and 6.1.1.4'
O O 0.0106 0.0060 'International Tables Vol C Tables 4.2.6.8 and 6.1.1.4'
S S 0.1246 0.1234 'International Tables Vol C Tables 4.2.6.8 and 6.1.1.4'
Br Br -0.2901 2.4595 'International Tables Vol C Tables 4.2.6.8 and 6.1.1.4'

loop_
_geom_angle_atom_site_label_1
_geom_angle_atom_site_label_2
_geom_angle_atom_site_label_3
_geom_angle
C8 S C7 86.4(2)
C2 C1 C6 122.2(4)
C2 C1 H1A 118.9
C6 C1 H1A 118.9
O2 N1 O1 124.7(4)
O2 N1 C5 118.8(4)
O1 N1 C5 116.4(4)
C7 N2 N3 112.4(3)
C3 C2 C1 119.7(4)
C3 C2 H2B 120.2
C1 C2 H2B 120.2
C8 N3 N2 112.3(3)
C2 C3 C4 120.8(4)
C2 C3 Br 119.9(3)
C4 C3 Br 119.1(3)
C5 C4 C3 118.0(4)
C5 C4 H4A 121.0
C3 C4 H4A 121.0
C8 N4 H4B 122(4)
C8 N4 H4C 113(4)
H4B N4 H4C 119(6)
C4 C5 C6 123.3(4)
C4 C5 N1 116.2(3)
C6 C5 N1 120.4(4)
C1 C6 C5 115.9(4)
C1 C6 C7 120.7(3)
C5 C6 C7 123.2(4)
N2 C7 C6 124.3(4)
N2 C7 S 114.1(3)
C6 C7 S 121.6(3)
N3 C8 N4 123.8(4)
N3 C8 S 114.8(3)
N4 C8 S 121.3(3)

loop_
_geom_bond_atom_site_label_1
_geom_bond_atom_site_label_2
_geom_bond_distance
Br C3 1.887(4)
S C8 1.734(4)
S C7 1.744(4)
C1 C2 1.371(6)
C1 C6 1.379(6)
C1 H1A 0.9300
N1 O2 1.210(5)
N1 O1 1.215(5)
N1 C5 1.481(6)
N2 C7 1.303(5)
N2 N3 1.392(4)
C2 C3 1.362(7)
C2 H2B 0.9300
N3 C8 1.297(5)
C3 C4 1.386(6)
C4 C5 1.361(6)
C4 H4A 0.9300
N4 C8 1.353(6)
N4 H4B 0.79(6)
N4 H4C 0.81(6)
C5 C6 1.399(6)
C6 C7 1.462(6)

loop_
_geom_hbond_atom_site_label_D
_geom_hbond_atom_site_label_H
_geom_hbond_atom_site_label_A
_geom_hbond_site_symmetry_A
_geom_hbond_distance_DH
_geom_hbond_distance_HA
_geom_hbond_distance_DA
_geom_hbond_angle_DHA
_geom_hbond_publ_flag
N4 H4B N3 3_676 0.79(7) 2.25(7) 3.014(6) 165(7) yes
N4 H4C N2 4_565 0.80(6) 2.34(6) 3.103(6) 161(6) yes

loop_
_geom_torsion_atom_site_label_1
_geom_torsion_atom_site_label_2
_geom_torsion_atom_site_label_3
_geom_torsion_atom_site_label_4
_geom_torsion
C6 C1 C2 C3 -1.8(8)
C7 N2 N3 C8 1.5(5)
C1 C2 C3 C4 2.1(8)
C1 C2 C3 Br 178.4(4)
C2 C3 C4 C5 -2.8(7)
Br C3 C4 C5 -179.2(4)
C3 C4 C5 C6 3.5(8)
C3 C4 C5 N1 -172.6(4)
O2 N1 C5 C4 130.8(5)
O1 N1 C5 C4 -45.7(6)
O2 N1 C5 C6 -45.5(6)
O1 N1 C5 C6 138.1(5)
C2 C1 C6 C5 2.3(7)
C2 C1 C6 C7 -173.7(5)
C4 C5 C6 C1 -3.1(7)
N1 C5 C6 C1 172.8(4)
C4 C5 C6 C7 172.7(5)
N1 C5 C6 C7 -11.3(7)
N3 N2 C7 C6 -178.4(4)
N3 N2 C7 S -1.3(5)
C1 C6 C7 N2 135.9(5)
C5 C6 C7 N2 -39.8(7)
C1 C6 C7 S -40.9(6)
C5 C6 C7 S 143.4(4)
C8 S C7 N2 0.7(4)
C8 S C7 C6 177.8(4)
N2 N3 C8 N4 177.6(4)
N2 N3 C8 S -1.0(5)
C7 S C8 N3 0.2(4)
C7 S C8 N4 -178.4(4)
